data_1007190
loop_
_publ_author_name
'Durif, A'
'Averbuch-Pouchot, M T'

_publ_section_title
;
Crystal chemistry of cyclo-Hexaphosphates. VIII. Structure of
Hydroxylammonium cyclo-Hexaphosphate Tetrahydrate
;
_journal_coden_ASTM ACSCEE
_journal_name_full 'Acta Crystallographica C (39,1983-)'
_journal_page_first 2026
_journal_page_last 2028
_journal_volume 46
_journal_year 1990
_chemical_formula_structural '(N H3 (O H))6 (P6 O18) (H2 O)4'
_chemical_formula_sum 'H32 N6 O28 P6'
_chemical_name_systematic
;
Hydroxylammonium cyclo-hexaphosphate tetrahydrate
;
_space_group_IT_number 2
_symmetry_cell_setting triclinic
_symmetry_Int_Tables_number 2
_symmetry_space_group_name_Hall '-P 1'
_symmetry_space_group_name_H-M 'P -1'
_cell_angle_alpha 108.39(5)
_cell_angle_beta 100.30(5)
_cell_angle_gamma 96.02(5)
_cell_formula_units_Z 1
_cell_length_a 10.365(5)
_cell_length_b 9.278(4)
_cell_length_c 7.280(3)
_cell_volume 643.8
_refine_ls_R_factor_all 0.028
_cod_database_code 1007190

loop_
_symmetry_equiv_pos_as_xyz
x,y,z
-x,-y,-z

loop_
_atom_site_label
_atom_site_type_symbol
_atom_site_symmetry_multiplicity
_atom_site_Wyckoff_symbol
_atom_site_fract_x
_atom_site_fract_y
_atom_site_fract_z
_atom_site_occupancy
_atom_site_attached_hydrogens
_atom_site_calc_flag
P1 P5+ 2 i 0.28199(3) 0.49585(3) 0.39028(4) 1. 0 d
P2 P5+ 2 i 0.40646(3) 0.76239(3) 0.73136(4) 1. 0 d
P3 P5+ 2 i 0.30424(3) 0.17000(3) 0.22317(4) 1. 0 d
O1 O2- 2 i 0.39626(9) 0.58996(9) 0.5839(1) 1. 0 d
O2 O2- 2 i 0.29873(9) 0.32754(9) 0.3920(1) 1. 0 d
O3 O2- 2 i 0.15037(8) 0.5286(1) 0.4293(1) 1. 0 d
O4 O2- 2 i 0.31926(9) 0.5197(1) 0.2119(1) 1. 0 d
O5 O2- 2 i 0.37873(9) 0.86386(9) 0.6122(1) 1. 0 d
O6 O2- 2 i 0.66977(8) 0.2377(1) 0.1145(1) 1. 0 d
O7 O2- 2 i 0.55982(8) 0.79580(9) 0.8421(1) 1. 0 d
O8 O2- 2 i 0.31287(9) 0.05327(9) 0.3234(1) 1. 0 d
O9 O2- 2 i 0.19463(9) 0.1420(1) 0.0484(1) 1. 0 d
N1 N1- 2 i 0.5208(1) 0.1704(1) 0.7353(1) 1. 3 d
O10 O2- 2 i 0.5450(1) 0.7016(1) 0.2345(2) 1. 1 d
N2 N1- 2 i 0.0896(1) 0.8220(1) 0.4192(2) 1. 3 d
O11 O2- 2 i 0.1267(1) 0.8206(1) 0.2420(1) 1. 1 d
N3 N1- 2 i 0.9068(1) 0.4123(1) 0.1395(2) 1. 3 d
O12 O2- 2 i 0.8804(1) 0.5498(1) 0.1089(2) 1. 1 d
O13 O2- 2 i 0.1757(1) 0.1324(1) 0.6666(1) 1. 2 d
O14 O2- 2 i 0.9599(1) 0.1501(1) 0.2108(2) 1. 2 d

loop_
_atom_type_symbol
_atom_type_oxidation_number
P5+ 5.000
O2- -2.000
N1- -1.000
H1+ 1.000
